data_7700404
loop_
_publ_author_name
'Janzen, Daron E.'
'Bruening, Meaghan A.'
'Mamiya, Arthur A.'
'Driscoll, Laura E.'
'da Silva Filho, Demetrio A.'

_publ_section_title
;
 Hemilabile bonding of 1-oxa-4,7-dithiacyclononane in cyclometallated
 palladium(ii) complexes.
;
_journal_issue 30
_journal_name_full 'Dalton transactions (Cambridge, England : 2003)'
_journal_page_first 11520
_journal_page_last 11535
_journal_paper_doi 10.1039/c9dt02059d
_journal_volume 48
_journal_year 2019
_chemical_formula_moiety 'C28 H20 F6 N2 O4 Pd2'
_chemical_formula_sum 'C28 H20 F6 N2 O4 Pd2'
_chemical_formula_weight 775.27
_space_group_crystal_system monoclinic
_space_group_IT_number 15
_space_group_name_Hall '-C 2yc'
_space_group_name_H-M_alt 'C 1 2/c 1'
_symmetry_space_group_name_Hall '-C 2yc'
_symmetry_space_group_name_H-M 'C 1 2/c 1'
_atom_sites_solution_hydrogens geom
_atom_sites_solution_primary direct
_atom_sites_solution_secondary difmap
_audit_update_record
;
2019-02-01 deposited with the CCDC.    2019-07-02 downloaded from the CCDC.
;
_cell_angle_alpha 90.0000
_cell_angle_beta 105.282(10)
_cell_angle_gamma 90.0000
_cell_formula_units_Z 8
_cell_length_a 24.572(2)
_cell_length_b 9.7149(8)
_cell_length_c 23.534(2)
_cell_measurement_reflns_used 23948
_cell_measurement_temperature 173
_cell_measurement_theta_max 27.74
_cell_measurement_theta_min 3.03
_cell_volume 5419.3(8)
_computing_cell_refinement 'CrystalClear-SM Expert 2.0 r13'
_computing_data_collection 'CrystalClear-SM Expert 2.0 r13 (Rigaku, 2011)'
_computing_data_reduction 'CrystalClear-SM Expert 2.0 r13'
_computing_molecular_graphics 'CrystalStructure 4.1'
_computing_publication_material 'CrystalStructure 4.1 (Rigaku, 2014)'
_computing_structure_refinement 'SHELXL97 (Sheldrick, 2008)'
_computing_structure_solution 'SIR92 (Altomare, et al., 1994)'
_diffrn_ambient_temperature 173
_diffrn_detector_area_resol_mean 6.849
_diffrn_measured_fraction_theta_full 0.998
_diffrn_measured_fraction_theta_max 0.999
_diffrn_measurement_device_type 'Rigaku XtaLAB mini'
_diffrn_measurement_method \w
_diffrn_radiation_type 'Mo K\a'
_diffrn_radiation_wavelength 0.71075
_diffrn_reflns_av_R_equivalents 0.033
_diffrn_reflns_av_unetI/netI 0.048
_diffrn_reflns_Laue_measured_fraction_full 0.998
_diffrn_reflns_Laue_measured_fraction_max 0.999
_diffrn_reflns_limit_h_max 31
_diffrn_reflns_limit_h_min -31
_diffrn_reflns_limit_k_max 12
_diffrn_reflns_limit_k_min -12
_diffrn_reflns_limit_l_max 30
_diffrn_reflns_limit_l_min -30
_diffrn_reflns_number 26969
_diffrn_reflns_point_group_measured_fraction_full 0.998
_diffrn_reflns_point_group_measured_fraction_max 0.999
_diffrn_reflns_theta_full 25.242
_diffrn_reflns_theta_max 27.490
_diffrn_reflns_theta_min 3.028
_diffrn_standards_number 0
_exptl_absorpt_coefficient_mu 1.408
_exptl_absorpt_correction_T_max 0.798
_exptl_absorpt_correction_T_min 0.657
_exptl_absorpt_correction_type multi-scan
_exptl_absorpt_process_details 'REQAB (Rigaku, 1998)'
_exptl_crystal_colour red
_exptl_crystal_density_diffrn 1.900
_exptl_crystal_density_method 'not measured'
_exptl_crystal_description Prism
_exptl_crystal_F_000 3040.00
_exptl_crystal_size_max 0.350
_exptl_crystal_size_mid 0.260
_exptl_crystal_size_min 0.160
_refine_diff_density_max 1.16
_refine_diff_density_min -0.91
_refine_ls_extinction_method none
_refine_ls_goodness_of_fit_ref 1.100
_refine_ls_hydrogen_treatment constr
_refine_ls_number_parameters 385
_refine_ls_number_reflns 6210
_refine_ls_number_restraints 6
_refine_ls_R_factor_all 0.0623
_refine_ls_R_factor_gt 0.0487
_refine_ls_shift/su_max 0.001
_refine_ls_structure_factor_coef Fsqd
_refine_ls_weighting_details 'w = 1/[\s^2^(Fo^2^)+(0.0057P)^2^+60.8431P] where P=(Fo^2^+2Fc^2^)/3'
_refine_ls_weighting_scheme calc
_refine_ls_wR_factor_gt 0.0959
_refine_ls_wR_factor_ref 0.1018
_reflns_number_gt 5000
_reflns_number_total 6210
_reflns_threshold_expression F^2^>2.0\s(F^2^)
_cod_data_source_file c9dt02059d2.cif
_cod_data_source_block 6a
_cod_depositor_comments 'Adding full bibliography for 7700398--7700405.cif.'
_cod_original_cell_volume 5419.4(9)
_cod_database_code 7700404
_shelxl_version_number 2013-3

loop_
_space_group_symop_id
_space_group_symop_operation_xyz
1 +X,+Y,+Z
2 -X,+Y,1/2-Z
3 1/2+X,1/2+Y,+Z
4 1/2-X,1/2+Y,1/2-Z
5 -X,-Y,-Z
6 +X,-Y,1/2+Z
7 1/2-X,1/2-Y,-Z
8 1/2+X,1/2-Y,1/2+Z

loop_
_atom_site_label
_atom_site_type_symbol
_atom_site_fract_x
_atom_site_fract_y
_atom_site_fract_z
_atom_site_U_iso_or_equiv
_atom_site_adp_type
_atom_site_occupancy
_atom_site_site_symmetry_order
_atom_site_calc_flag
_atom_site_refinement_flags_posn
_atom_site_refinement_flags_adp
_atom_site_refinement_flags_occupancy
_atom_site_disorder_assembly
_atom_site_disorder_group
Pd1 Pd 0.10745(2) 0.51275(4) 0.03105(2) 0.02388(10) Uani 1 1 d . . . . .
Pd2 Pd 0.20043(2) 0.34375(4) 0.02190(2) 0.02236(10) Uani 1 1 d . . . . .
F1 F 0.0616(3) 0.1865(7) 0.2599(3) 0.126(2) Uani 1 1 d . . . . .
F2 F 0.0634(3) 0.4004(6) 0.2595(2) 0.0919(17) Uani 1 1 d . . . . .
F3 F 0.1364(2) 0.2907(10) 0.2583(2) 0.154(4) Uani 1 1 d . . . . .
C24 C 0.1315(4) 0.2278(10) -0.2140(3) 0.064(2) Uani 0.655(13) 1 d D . P A 1
F4 F 0.1482(5) 0.1416(11) -0.2473(3) 0.096(3) Uani 0.655(13) 1 d D . P A 1
F5 F 0.1568(5) 0.3525(11) -0.2211(3) 0.096(3) Uani 0.655(13) 1 d D . P A 1
F6 F 0.0763(4) 0.2601(11) -0.2423(3) 0.096(3) Uani 0.655(13) 1 d D . P A 1
C24' C 0.1315(4) 0.2278(10) -0.2140(3) 0.064(2) Uani 0.345(13) 1 d D . P A 2
F4' F 0.1808(7) 0.248(2) -0.2248(6) 0.101(6) Uani 0.345(13) 1 d D . P A 2
F5' F 0.0960(8) 0.3339(19) -0.2333(7) 0.101(6) Uani 0.345(13) 1 d D . P A 2
F6' F 0.1091(9) 0.1247(19) -0.2549(6) 0.101(6) Uani 0.345(13) 1 d D . P A 2
O1 O 0.14030(15) 0.6383(4) -0.02713(16) 0.0306(9) Uani 1 1 d . . . . .
O2 O 0.16275(16) 0.5997(4) 0.10276(16) 0.0305(9) Uani 1 1 d . . . . .
O3 O 0.21673(16) 0.5094(4) -0.02517(16) 0.0305(9) Uani 1 1 d . . . . .
O4 O 0.23320(16) 0.4508(4) 0.10344(16) 0.0309(9) Uani 1 1 d . . . . .
N1 N 0.05091(17) 0.4128(5) -0.0335(2) 0.0282(10) Uani 1 1 d . . . . .
N2 N 0.18303(17) 0.1717(4) 0.06115(18) 0.0230(9) Uani 1 1 d . . . . .
C1 C 0.0432(2) 0.4381(7) -0.0913(3) 0.0366(14) Uani 1 1 d . . . . .
H1 H 0.0615 0.5148 -0.1034 0.044 Uiso 1 1 calc R U . . .
C2 C 0.0090(3) 0.3536(8) -0.1337(3) 0.0479(18) Uani 1 1 d . . . . .
H2 H 0.0041 0.3719 -0.1743 0.057 Uiso 1 1 calc R U . . .
C3 C -0.0176(3) 0.2443(9) -0.1163(3) 0.061(2) Uani 1 1 d . . . . .
H3 H -0.0408 0.1854 -0.1448 0.073 Uiso 1 1 calc R U . . .
C4 C -0.0103(3) 0.2196(7) -0.0567(3) 0.0513(18) Uani 1 1 d . . . . .
H4 H -0.0291 0.1446 -0.0441 0.062 Uiso 1 1 calc R U . . .
C5 C 0.0246(2) 0.3056(6) -0.0155(3) 0.0350(14) Uani 1 1 d . . . . .
C6 C 0.0369(2) 0.2954(6) 0.0488(3) 0.0351(13) Uani 1 1 d . . . . .
C7 C 0.0128(3) 0.1977(7) 0.0789(4) 0.0521(18) Uani 1 1 d . . . . .
H7 H -0.0136 0.1330 0.0573 0.063 Uiso 1 1 calc R U . . .
C8 C 0.0271(3) 0.1949(8) 0.1392(4) 0.059(2) Uani 1 1 d . . . . .
H8 H 0.0113 0.1276 0.1594 0.070 Uiso 1 1 calc R U . . .
C9 C 0.0653(3) 0.2921(8) 0.1709(3) 0.0482(18) Uani 1 1 d . . . . .
C10 C 0.0893(2) 0.3901(7) 0.1416(3) 0.0356(14) Uani 1 1 d . . . . .
H10 H 0.1151 0.4557 0.1636 0.043 Uiso 1 1 calc R U . . .
C11 C 0.0755(2) 0.3924(6) 0.0808(3) 0.0302(12) Uani 1 1 d . . . . .
C12 C 0.0822(4) 0.2937(10) 0.2372(4) 0.067(3) Uani 1 1 d . . . . .
C13 C 0.1935(2) 0.1541(6) 0.1199(2) 0.0326(13) Uani 1 1 d . . . . .
H13 H 0.2110 0.2265 0.1453 0.039 Uiso 1 1 calc R U . . .
C14 C 0.1796(3) 0.0342(6) 0.1444(3) 0.0386(14) Uani 1 1 d . . . . .
H14 H 0.1867 0.0248 0.1859 0.046 Uiso 1 1 calc R U . . .
C15 C 0.1553(3) -0.0714(6) 0.1074(3) 0.0378(14) Uani 1 1 d . . . . .
H15 H 0.1458 -0.1552 0.1233 0.045 Uiso 1 1 calc R U . . .
C16 C 0.1446(2) -0.0555(6) 0.0474(3) 0.0344(13) Uani 1 1 d . . . . .
H16 H 0.1282 -0.1286 0.0217 0.041 Uiso 1 1 calc R U . . .
C17 C 0.1581(2) 0.0685(5) 0.0244(2) 0.0246(11) Uani 1 1 d . . . . .
C18 C 0.1493(2) 0.1030(6) -0.0380(2) 0.0272(12) Uani 1 1 d . . . . .
C19 C 0.1228(2) 0.0166(7) -0.0841(3) 0.0386(14) Uani 1 1 d . . . . .
H19 H 0.1089 -0.0706 -0.0761 0.046 Uiso 1 1 calc R U . . .
C20 C 0.1167(3) 0.0579(7) -0.1414(3) 0.0435(16) Uani 1 1 d . . . . .
H20 H 0.0985 -0.0004 -0.1732 0.052 Uiso 1 1 calc R U . . .
C21 C 0.1374(3) 0.1852(7) -0.1524(2) 0.0396(15) Uani 1 1 d . . . . .
C22 C 0.1632(2) 0.2737(6) -0.1069(2) 0.0331(13) Uani 1 1 d . . . . .
H22 H 0.1769 0.3606 -0.1155 0.040 Uiso 1 1 calc R U . . .
C23 C 0.1690(2) 0.2347(6) -0.0486(2) 0.0265(11) Uani 1 1 d . . . . .
C25 C 0.1859(2) 0.6144(6) -0.0402(2) 0.0272(12) Uani 1 1 d . . . . .
C26 C 0.2057(3) 0.7179(7) -0.0777(3) 0.0437(16) Uani 1 1 d . . . . .
H26A H 0.2100 0.8078 -0.0581 0.052 Uiso 1 1 calc R U . . .
H26B H 0.1779 0.7248 -0.1160 0.052 Uiso 1 1 calc R U . . .
H26C H 0.2421 0.6885 -0.0833 0.052 Uiso 1 1 calc R U . . .
C27 C 0.2108(2) 0.5473(5) 0.1246(2) 0.0258(11) Uani 1 1 d . . . . .
C28 C 0.2436(2) 0.6051(7) 0.1832(2) 0.0368(14) Uani 1 1 d . . . . .
H28A H 0.2840 0.5894 0.1883 0.044 Uiso 1 1 calc R U . . .
H28B H 0.2316 0.5593 0.2150 0.044 Uiso 1 1 calc R U . . .
H28C H 0.2364 0.7042 0.1843 0.044 Uiso 1 1 calc R U . . .

loop_
_atom_site_aniso_label
_atom_site_aniso_U_11
_atom_site_aniso_U_22
_atom_site_aniso_U_33
_atom_site_aniso_U_23
_atom_site_aniso_U_13
_atom_site_aniso_U_12
Pd1 0.02123(19) 0.0250(2) 0.0254(2) 0.00008(17) 0.00618(15) 0.00110(17)
Pd2 0.0247(2) 0.01796(19) 0.0243(2) 0.00037(16) 0.00632(15) 0.00136(17)
F1 0.193(7) 0.104(5) 0.087(4) 0.060(4) 0.050(4) -0.002(5)
F2 0.124(5) 0.104(4) 0.051(3) 0.012(3) 0.029(3) 0.020(4)
F3 0.059(3) 0.342(11) 0.058(3) 0.074(5) 0.008(3) 0.059(5)
C24 0.071(6) 0.087(7) 0.026(4) -0.005(4) 0.000(4) 0.028(5)
F4 0.148(6) 0.107(5) 0.033(3) 0.006(3) 0.022(3) 0.039(4)
F5 0.148(6) 0.107(5) 0.033(3) 0.006(3) 0.022(3) 0.039(4)
F6 0.148(6) 0.107(5) 0.033(3) 0.006(3) 0.022(3) 0.039(4)
C24' 0.071(6) 0.087(7) 0.026(4) -0.005(4) 0.000(4) 0.028(5)
F4' 0.125(11) 0.137(12) 0.037(5) 0.010(6) 0.012(5) -0.009(9)
F5' 0.125(11) 0.137(12) 0.037(5) 0.010(6) 0.012(5) -0.009(9)
F6' 0.125(11) 0.137(12) 0.037(5) 0.010(6) 0.012(5) -0.009(9)
O1 0.029(2) 0.028(2) 0.035(2) 0.0042(17) 0.0093(17) 0.0002(17)
O2 0.032(2) 0.029(2) 0.029(2) -0.0058(17) 0.0046(17) -0.0002(17)
O3 0.034(2) 0.024(2) 0.038(2) 0.0058(17) 0.0166(17) 0.0012(17)
O4 0.032(2) 0.026(2) 0.032(2) -0.0069(17) 0.0033(17) -0.0005(17)
N1 0.018(2) 0.031(3) 0.035(3) -0.005(2) 0.0048(19) 0.0026(19)
N2 0.024(2) 0.020(2) 0.026(2) 0.0018(18) 0.0094(18) 0.0025(18)
C1 0.026(3) 0.047(4) 0.034(3) -0.002(3) 0.003(2) 0.008(3)
C2 0.035(3) 0.067(5) 0.036(3) -0.021(3) -0.001(3) 0.007(4)
C3 0.043(4) 0.073(6) 0.058(5) -0.034(4) -0.002(4) -0.003(4)
C4 0.034(4) 0.046(4) 0.073(5) -0.016(4) 0.013(3) -0.005(3)
C5 0.018(3) 0.031(3) 0.054(4) -0.008(3) 0.005(3) 0.002(2)
C6 0.024(3) 0.034(3) 0.050(4) 0.002(3) 0.014(3) 0.007(3)
C7 0.035(4) 0.048(4) 0.078(5) 0.002(4) 0.022(4) -0.009(3)
C8 0.054(5) 0.055(5) 0.077(6) 0.031(4) 0.034(4) 0.002(4)
C9 0.044(4) 0.056(4) 0.050(4) 0.030(4) 0.022(3) 0.024(4)
C10 0.028(3) 0.044(4) 0.036(3) 0.013(3) 0.011(2) 0.011(3)
C11 0.024(3) 0.031(3) 0.038(3) 0.009(3) 0.013(2) 0.006(2)
C12 0.060(5) 0.094(7) 0.054(5) 0.042(5) 0.027(4) 0.024(5)
C13 0.040(3) 0.032(3) 0.026(3) 0.004(2) 0.009(2) 0.002(3)
C14 0.044(4) 0.041(4) 0.032(3) 0.012(3) 0.012(3) 0.006(3)
C15 0.038(3) 0.024(3) 0.055(4) 0.010(3) 0.019(3) 0.005(3)
C16 0.035(3) 0.022(3) 0.049(4) -0.005(3) 0.017(3) -0.008(2)
C17 0.018(2) 0.024(3) 0.035(3) -0.003(2) 0.011(2) -0.004(2)
C18 0.020(3) 0.027(3) 0.035(3) -0.008(2) 0.008(2) 0.003(2)
C19 0.036(3) 0.039(3) 0.044(3) -0.017(3) 0.014(3) -0.005(3)
C20 0.038(3) 0.054(4) 0.035(3) -0.024(3) 0.003(3) 0.003(3)
C21 0.037(3) 0.055(4) 0.024(3) -0.007(3) 0.002(2) 0.014(3)
C22 0.033(3) 0.040(3) 0.027(3) 0.003(3) 0.009(2) 0.016(3)
C23 0.022(3) 0.028(3) 0.029(3) -0.003(2) 0.006(2) 0.009(2)
C25 0.034(3) 0.024(3) 0.024(3) 0.001(2) 0.008(2) 0.000(2)
C26 0.048(4) 0.040(4) 0.048(4) 0.019(3) 0.023(3) 0.002(3)
C27 0.028(3) 0.025(3) 0.023(3) 0.000(2) 0.005(2) -0.009(2)
C28 0.037(3) 0.043(4) 0.027(3) -0.008(3) 0.004(3) -0.003(3)

loop_
_atom_type_symbol
_atom_type_description
_atom_type_scat_dispersion_real
_atom_type_scat_dispersion_imag
_atom_type_scat_source
C C 0.0033 0.0016
;
International Tables for Crystallography
(Vol. C, Tables 4.2.6.8 and 6.1.1.4)
;
H H 0.0000 0.0000
;
International Tables for Crystallography
(Vol. C, Table 6.1.1.4)
;
F F 0.0171 0.0103
;
International Tables for Crystallography
(Vol. C, Tables 4.2.6.8 and 6.1.1.4)
;
N N 0.0061 0.0033
;
International Tables for Crystallography
(Vol. C, Tables 4.2.6.8 and 6.1.1.4)
;
O O 0.0106 0.0060
;
International Tables for Crystallography
(Vol. C, Tables 4.2.6.8 and 6.1.1.4)
;
Pd Pd -0.9988 1.0072
;
International Tables for Crystallography
(Vol. C, Tables 4.2.6.8 and 6.1.1.4)
;

loop_
_geom_angle_atom_site_label_1
_geom_angle_atom_site_label_2
_geom_angle_atom_site_label_3
_geom_angle
C11 Pd1 N1 81.8(2)
C11 Pd1 O2 92.1(2)
N1 Pd1 O2 173.90(17)
C11 Pd1 O1 177.1(2)
N1 Pd1 O1 95.36(17)
O2 Pd1 O1 90.68(15)
C11 Pd1 Pd2 98.95(16)
N1 Pd1 Pd2 94.14(12)
O2 Pd1 Pd2 85.95(11)
O1 Pd1 Pd2 80.58(10)
C23 Pd2 N2 81.7(2)
C23 Pd2 O3 93.2(2)
N2 Pd2 O3 174.79(16)
C23 Pd2 O4 175.5(2)
N2 Pd2 O4 93.85(16)
O3 Pd2 O4 91.27(15)
C23 Pd2 Pd1 103.35(15)
N2 Pd2 Pd1 99.87(12)
O3 Pd2 Pd1 82.20(10)
O4 Pd2 Pd1 76.93(10)
F4 C24 F6 106.6(8)
F4 C24 F5 105.6(9)
F6 C24 F5 99.1(8)
F4 C24 C21 116.8(8)
F6 C24 C21 111.5(8)
F5 C24 C21 115.5(7)
C25 O1 Pd1 124.1(3)
C27 O2 Pd1 120.9(3)
C25 O3 Pd2 126.6(3)
C27 O4 Pd2 128.1(3)
C1 N1 C5 120.4(5)
C1 N1 Pd1 124.0(4)
C5 N1 Pd1 115.3(4)
C13 N2 C17 119.4(5)
C13 N2 Pd2 124.8(4)
C17 N2 Pd2 115.8(3)
N1 C1 C2 120.9(6)
C3 C2 C1 119.5(7)
C2 C3 C4 119.6(7)
C3 C4 C5 119.4(7)
N1 C5 C4 120.2(6)
N1 C5 C6 112.9(5)
C4 C5 C6 126.8(6)
C7 C6 C11 119.8(6)
C7 C6 C5 124.5(6)
C11 C6 C5 115.6(5)
C8 C7 C6 120.6(7)
C7 C8 C9 119.5(6)
C10 C9 C8 120.5(6)
C10 C9 C12 118.0(7)
C8 C9 C12 121.5(7)
C11 C10 C9 120.3(6)
C10 C11 C6 119.3(5)
C10 C11 Pd1 127.0(5)
C6 C11 Pd1 113.6(4)
F3 C12 F2 107.6(9)
F3 C12 F1 106.9(7)
F2 C12 F1 104.5(7)
F3 C12 C9 111.8(6)
F2 C12 C9 113.4(6)
F1 C12 C9 112.2(8)
N2 C13 C14 122.3(6)
C15 C14 C13 118.6(5)
C16 C15 C14 120.0(5)
C15 C16 C17 119.6(5)
N2 C17 C16 120.2(5)
N2 C17 C18 113.0(4)
C16 C17 C18 126.8(5)
C19 C18 C23 121.3(5)
C19 C18 C17 124.0(5)
C23 C18 C17 114.7(5)
C20 C19 C18 119.7(6)
C19 C20 C21 119.5(6)
C20 C21 C22 121.5(6)
C20 C21 C24 119.2(6)
C22 C21 C24 119.3(7)
C21 C22 C23 119.9(6)
C22 C23 C18 118.0(5)
C22 C23 Pd2 127.3(4)
C18 C23 Pd2 114.7(4)
O1 C25 O3 125.9(5)
O1 C25 C26 117.9(5)
O3 C25 C26 116.2(5)
O4 C27 O2 126.9(5)
O4 C27 C28 117.2(5)
O2 C27 C28 115.9(5)

loop_
_geom_bond_atom_site_label_1
_geom_bond_atom_site_label_2
_geom_bond_distance
Pd1 C11 1.958(5)
Pd1 N1 2.017(4)
Pd1 O2 2.049(4)
Pd1 O1 2.144(4)
Pd1 Pd2 2.8672(6)
Pd2 C23 1.949(5)
Pd2 N2 2.009(4)
Pd2 O3 2.052(4)
Pd2 O4 2.144(4)
F1 C12 1.330(10)
F2 C12 1.300(10)
F3 C12 1.293(9)
C24 F4 1.286(10)
C24 F6 1.380(12)
C24 F5 1.391(13)
C24 C21 1.477(9)
O1 C25 1.259(6)
O2 C27 1.265(6)
O3 C25 1.265(6)
O4 C27 1.254(6)
N1 C1 1.346(7)
N1 C5 1.352(7)
N2 C13 1.349(6)
N2 C17 1.361(6)
C1 C2 1.390(8)
C2 C3 1.365(11)
C3 C4 1.387(10)
C4 C5 1.390(8)
C5 C6 1.467(8)
C6 C7 1.405(9)
C6 C11 1.408(8)
C7 C8 1.369(10)
C8 C9 1.400(11)
C9 C10 1.393(8)
C9 C12 1.505(10)
C10 C11 1.383(8)
C13 C14 1.382(8)
C14 C15 1.376(9)
C15 C16 1.376(8)
C16 C17 1.396(7)
C17 C18 1.464(7)
C18 C19 1.392(7)
C18 C23 1.414(8)
C19 C20 1.377(9)
C20 C21 1.387(9)
C21 C22 1.390(8)
C22 C23 1.394(7)
C25 C26 1.499(7)
C27 C28 1.510(7)
